data_7009173
loop_
_publ_author_name
'Bianchi, Antonio'
'Calabi, Luisella'
'Giorgi, Claudia'
'Losi, Pietro'
'Mariani, Palma'
'Paoli, Paola'
'Rossi, Patrizia'
'Valtancoli, Barbara'
'Virtuani, Mario'

_publ_section_title
;
 Thermodynamic and structural properties of Gd3+ complexes with
 functionalized macrocyclic ligands based upon
 1,4,7,10-tetraazacyclododecane
;
_journal_issue 5
_journal_name_full 'Journal of the Chemical Society, Dalton Transactions'
_journal_page_first 697
_journal_paper_doi 10.1039/a909098c
_journal_year 2000
_chemical_formula_moiety
;
Gd 3+, C20 H40 N8 O4, Na +, (Cl O4 1-)4, (H2 O)4
;
_chemical_formula_structural
;
(Gd (H2 O) (C20 H40 N8 O4)) (Cl O4)3 (Na) (Cl O4) (H2 O)3
;
_chemical_formula_sum 'C20 H48 Cl4 Gd N8 Na O24'
_chemical_formula_weight 1106.70
_chemical_name_systematic
;
 ?
;
_space_group_IT_number 2
_symmetry_cell_setting triclinic
_symmetry_space_group_name_Hall '-P 1'
_symmetry_space_group_name_H-M 'P -1'
_atom_sites_solution_hydrogens geom
_atom_sites_solution_primary direct
_atom_sites_solution_secondary difmap
_audit_creation_method SHELXL
_cell_angle_alpha 94.29(9)
_cell_angle_beta 109.65(8)
_cell_angle_gamma 102.97(6)
_cell_formula_units_Z 2
_cell_length_a 11.558(6)
_cell_length_b 13.251(9)
_cell_length_c 14.713(9)
_cell_measurement_temperature 298
_cell_volume 2040(3)
_computing_cell_refinement 'CAD4 Enraf Nonius'
_computing_data_collection 'CAD4 Enraf Nonius'
_computing_data_reduction 'CAD4 Enraf Nonius'
_computing_molecular_graphics 'Ortep (Johnson, 1971)'
_computing_publication_material 'Parst93 (Nardelli, 1983)'
_computing_structure_refinement 'SHELXL-93 (Sheldrick, 1993)'
_computing_structure_solution 'Sir92 (Altomare et al.)'
_diffrn_ambient_temperature 298
_diffrn_measurement_device 'ENRAF NONIUS CAD4'
_diffrn_measurement_method \q/2\q
_diffrn_radiation_monochromator graphite
_diffrn_radiation_source 'X-ray tube'
_diffrn_radiation_type MoK\a
_diffrn_radiation_wavelength 0.71069
_diffrn_reflns_av_R_equivalents 0.0478
_diffrn_reflns_av_sigmaI/netI 0.0308
_diffrn_reflns_limit_h_max 12
_diffrn_reflns_limit_h_min -13
_diffrn_reflns_limit_k_max 15
_diffrn_reflns_limit_k_min -15
_diffrn_reflns_limit_l_max 17
_diffrn_reflns_limit_l_min 0
_diffrn_reflns_number 7410
_diffrn_reflns_theta_max 24.99
_diffrn_reflns_theta_min 2.70
_diffrn_standards_decay_% 0
_diffrn_standards_interval_time 60
_diffrn_standards_number 2
_exptl_absorpt_coefficient_mu 1.993
_exptl_absorpt_correction_type 'refdelf (Walker and Stuart, 1983)'
_exptl_crystal_colour colourless
_exptl_crystal_density_diffrn 1.802
_exptl_crystal_description prismatic
_exptl_crystal_F_000 1118
_exptl_crystal_size_max 0.5
_exptl_crystal_size_mid 0.3
_exptl_crystal_size_min 0.2
_refine_diff_density_max 2.391
_refine_diff_density_min -2.008
_refine_diff_density_rms 0.160
_refine_ls_extinction_method none
_refine_ls_goodness_of_fit_all 1.051
_refine_ls_goodness_of_fit_obs 1.053
_refine_ls_hydrogen_treatment refU
_refine_ls_matrix_type full
_refine_ls_number_parameters 528
_refine_ls_number_reflns 7111
_refine_ls_number_restraints 0
_refine_ls_restrained_S_all 1.057
_refine_ls_restrained_S_obs 1.053
_refine_ls_R_factor_all 0.0574
_refine_ls_R_factor_obs 0.0496
_refine_ls_shift/esd_max 0.234
_refine_ls_shift/esd_mean 0.013
_refine_ls_structure_factor_coef Fsqd
_refine_ls_weighting_details 'w=1/[\s^2^(Fo^2^)+(0.0975P)^2^+4.7667P] where P=(Fo^2^+2Fc^2^)/3'
_refine_ls_weighting_scheme calc
_refine_ls_wR_factor_all 0.1390
_refine_ls_wR_factor_obs 0.1306
_reflns_number_observed 6377
_reflns_number_total 7114
_reflns_observed_criterion >2sigma(I)
_cod_data_source_file a909098c.txt
_cod_data_source_block '[Gd(DTMA)H2O](ClO4)3'
_cod_depositor_comments
;
The following automatic conversions were performed:

'_refine_ls_weighting_scheme' value 'calc
w=1/[\s^2^(Fo^2^)+(0.0975P)^2^+4.7667P] where P=(Fo^2^+2Fc^2^)/3' was
changed to 'calc'. New tag '_refine_ls_weighting_details' was
created. The value of the new tag was set to
'w=1/[\s^2^(Fo^2^)+(0.0975P)^2^+4.7667P] where P=(Fo^2^+2Fc^2^)/3'.

Automatic conversion script
Id: cif_fix_values 3143 2015-03-26 13:38:13Z robertas 
;
_cod_original_cell_volume 2040.1(21)
_cod_database_code 7009173

loop_
_symmetry_equiv_pos_as_xyz
'x, y, z'
'-x, -y, -z'

loop_
_atom_site_aniso_label
_atom_site_aniso_U_11
_atom_site_aniso_U_22
_atom_site_aniso_U_33
_atom_site_aniso_U_23
_atom_site_aniso_U_13
_atom_site_aniso_U_12
Gd1 0.0188(2) 0.0198(2) 0.0243(2) 0.00315(11) 0.00795(11) 0.00520(11)
O5 0.025(2) 0.030(2) 0.038(2) 0.002(2) 0.007(2) 0.007(2)
N1 0.023(2) 0.035(3) 0.032(3) 0.007(2) 0.007(2) 0.013(2)
C1 0.024(3) 0.041(4) 0.049(4) 0.011(3) 0.013(3) 0.010(3)
C2 0.022(3) 0.040(4) 0.046(4) 0.011(3) 0.019(3) 0.010(3)
N2 0.022(2) 0.023(2) 0.037(3) 0.004(2) 0.014(2) 0.002(2)
C3 0.029(3) 0.027(3) 0.045(4) 0.007(3) 0.019(3) 0.000(3)
C4 0.035(3) 0.022(3) 0.037(3) 0.008(2) 0.015(3) 0.002(2)
N3 0.023(2) 0.023(2) 0.031(3) 0.000(2) 0.009(2) 0.001(2)
C5 0.033(3) 0.030(3) 0.040(4) 0.002(3) 0.014(3) 0.002(3)
C6 0.039(4) 0.032(3) 0.027(3) -0.005(3) 0.007(3) 0.006(3)
N4 0.025(3) 0.034(3) 0.029(3) 0.001(2) 0.009(2) 0.009(2)
C7 0.025(3) 0.049(4) 0.039(4) 0.000(3) 0.002(3) 0.011(3)
C8 0.028(3) 0.053(4) 0.031(3) 0.007(3) 0.002(3) 0.016(3)
C9 0.033(3) 0.035(3) 0.045(4) 0.009(3) 0.012(3) 0.017(3)
C10 0.024(3) 0.031(3) 0.040(3) 0.013(3) 0.015(3) 0.009(2)
O1 0.025(2) 0.031(2) 0.038(2) 0.007(2) 0.012(2) 0.012(2)
N5 0.038(3) 0.039(3) 0.045(3) 0.001(3) 0.015(3) 0.022(3)
C11 0.055(5) 0.049(4) 0.041(4) -0.005(3) 0.012(3) 0.028(4)
C12 0.031(3) 0.036(3) 0.035(3) 0.008(3) 0.015(3) 0.010(3)
C13 0.032(3) 0.024(3) 0.035(3) 0.002(2) 0.011(3) 0.007(2)
O2 0.028(2) 0.033(2) 0.030(2) 0.010(2) 0.013(2) 0.008(2)
N6 0.040(3) 0.055(4) 0.033(3) 0.023(3) 0.015(3) 0.015(3)
C14 0.042(4) 0.094(7) 0.059(5) 0.040(5) 0.013(4) 0.033(5)
C15 0.035(3) 0.026(3) 0.047(4) 0.009(3) 0.022(3) 0.010(3)
C16 0.028(3) 0.028(3) 0.034(3) 0.002(3) 0.009(3) 0.005(2)
O3 0.034(2) 0.021(2) 0.042(2) 0.000(2) 0.017(2) 0.006(2)
N7 0.034(3) 0.031(3) 0.058(4) 0.001(3) 0.024(3) 0.014(2)
C17 0.052(5) 0.049(4) 0.069(5) 0.008(4) 0.038(4) 0.013(4)
C18 0.054(4) 0.037(4) 0.034(3) 0.006(3) 0.017(3) 0.012(3)
C19 0.029(3) 0.040(4) 0.033(3) 0.011(3) 0.012(3) 0.012(3)
O4 0.035(2) 0.032(2) 0.032(2) 0.008(2) 0.012(2) 0.008(2)
N8 0.062(4) 0.042(3) 0.035(3) 0.012(3) 0.020(3) 0.009(3)
C20 0.080(6) 0.041(4) 0.070(6) 0.017(4) 0.041(5) 0.009(4)
Cl1 0.0378(8) 0.0411(9) 0.0392(8) 0.0111(7) 0.0114(7) 0.0161(7)
O11 0.047(3) 0.097(5) 0.067(4) 0.024(3) 0.019(3) 0.042(3)
O12 0.113(6) 0.083(5) 0.040(3) 0.015(3) 0.019(3) 0.047(4)
O13 0.141(7) 0.062(4) 0.051(4) 0.014(3) 0.034(4) 0.051(4)
O14 0.056(4) 0.094(6) 0.182(10) 0.059(6) 0.045(5) 0.008(4)
Cl2 0.0506(10) 0.0429(10) 0.0537(11) 0.0037(8) 0.0174(9) 0.0177(8)
O21 0.099(5) 0.050(4) 0.083(5) 0.015(3) 0.038(4) 0.041(4)
O22 0.120(6) 0.051(4) 0.061(4) -0.006(3) 0.001(4) 0.034(4)
O23 0.153(8) 0.106(6) 0.051(4) 0.016(4) 0.016(5) 0.069(6)
O24 0.085(6) 0.140(9) 0.269(16) 0.035(10) 0.101(9) 0.036(6)
Cl3 0.0335(8) 0.0519(10) 0.0441(9) 0.0046(8) 0.0141(7) 0.0129(7)
O31 0.112(6) 0.056(4) 0.070(4) 0.017(3) 0.054(4) 0.023(4)
O32 0.068(4) 0.064(4) 0.076(4) 0.022(3) 0.042(3) 0.004(3)
O33 0.063(4) 0.118(7) 0.129(7) 0.039(5) 0.047(5) 0.055(5)
O34 0.051(4) 0.150(8) 0.053(4) -0.002(4) 0.008(3) -0.022(4)
Cl4 0.0723(14) 0.0464(11) 0.086(2) 0.0157(10) 0.0543(13) 0.0209(10)
O41 0.112(7) 0.089(6) 0.130(7) 0.005(5) 0.059(6) 0.049(5)
O42 0.099(6) 0.190(11) 0.159(9) 0.095(8) 0.100(7) 0.064(7)
O43 0.171(11) 0.083(6) 0.221(12) 0.089(7) 0.122(10) 0.051(7)
O44 0.120(9) 0.296(19) 0.103(8) -0.056(10) 0.043(7) 0.043(10)
Na1 0.048(2) 0.058(2) 0.055(2) 0.0110(15) 0.0239(15) 0.0136(14)
O6 0.049(3) 0.061(3) 0.048(3) 0.016(3) 0.023(3) 0.015(3)
O7 0.051(3) 0.081(4) 0.062(4) 0.006(3) 0.014(3) 0.016(3)
O8 0.062(4) 0.071(4) 0.077(4) 0.017(3) 0.015(3) 0.026(3)

loop_
_atom_site_label
_atom_site_type_symbol
_atom_site_fract_x
_atom_site_fract_y
_atom_site_fract_z
_atom_site_U_iso_or_equiv
_atom_site_thermal_displace_type
_atom_site_occupancy
_atom_site_calc_flag
_atom_site_refinement_flags
_atom_site_disorder_group
Gd1 Gd 0.21051(2) 0.14968(2) 0.68604(2) 0.02095(12) Uani 1 d . .
O5 O 0.0026(4) 0.0181(3) 0.6192(3) 0.0324(9) Uani 1 d . .
N1 N 0.4287(5) 0.1002(4) 0.7376(4) 0.0299(11) Uani 1 d . .
C1 C 0.5185(6) 0.1663(5) 0.6999(5) 0.0377(15) Uani 1 d . .
H1A H 0.5854(6) 0.1326(5) 0.7019(5) 0.053(4) Uiso 1 calc R .
H1B H 0.5579(6) 0.2334(5) 0.7431(5) 0.053(4) Uiso 1 calc R .
C2 C 0.4574(6) 0.1858(5) 0.5967(5) 0.0337(14) Uani 1 d . .
H2A H 0.5213(6) 0.2306(5) 0.5779(5) 0.053(4) Uiso 1 calc R .
H2B H 0.4237(6) 0.1196(5) 0.5520(5) 0.053(4) Uiso 1 calc R .
N2 N 0.3522(4) 0.2368(4) 0.5891(4) 0.0268(10) Uani 1 d . .
C3 C 0.4087(6) 0.3515(5) 0.6278(5) 0.0333(14) Uani 1 d . .
H3A H 0.4381(6) 0.3852(5) 0.5803(5) 0.053(4) Uiso 1 calc R .
H3B H 0.4821(6) 0.3607(5) 0.6874(5) 0.053(4) Uiso 1 calc R .
C4 C 0.3161(6) 0.4051(5) 0.6492(5) 0.0314(13) Uani 1 d . .
H4A H 0.3578(6) 0.4790(5) 0.6737(5) 0.053(4) Uiso 1 calc R .
H4B H 0.2444(6) 0.3994(5) 0.5892(5) 0.053(4) Uiso 1 calc R .
N3 N 0.2688(5) 0.3572(4) 0.7228(4) 0.0272(10) Uani 1 d . .
C5 C 0.3697(6) 0.3987(5) 0.8214(5) 0.0356(14) Uani 1 d . .
H5A H 0.3710(6) 0.4707(5) 0.8408(5) 0.053(4) Uiso 1 calc R .
H5B H 0.4519(6) 0.3991(5) 0.8175(5) 0.053(4) Uiso 1 calc R .
C6 C 0.3504(7) 0.3361(5) 0.8977(5) 0.0349(14) Uani 1 d . .
H6A H 0.2713(7) 0.3399(5) 0.9054(5) 0.053(4) Uiso 1 calc R .
H6B H 0.4194(7) 0.3660(5) 0.9598(5) 0.053(4) Uiso 1 calc R .
N4 N 0.3459(5) 0.2219(4) 0.8714(4) 0.0294(11) Uani 1 d . .
C7 C 0.4806(6) 0.2151(6) 0.8961(5) 0.041(2) Uani 1 d . .
H7A H 0.5205(6) 0.2213(6) 0.9664(5) 0.053(4) Uiso 1 calc R .
H7B H 0.5275(6) 0.2736(6) 0.8756(5) 0.053(4) Uiso 1 calc R .
C8 C 0.4887(6) 0.1137(6) 0.8477(5) 0.039(2) Uani 1 d . .
H8A H 0.4457(6) 0.0552(6) 0.8707(5) 0.053(4) Uiso 1 calc R .
H8B H 0.5774(6) 0.1132(6) 0.8662(5) 0.053(4) Uiso 1 calc R .
C9 C 0.4000(6) -0.0111(5) 0.6987(5) 0.0363(14) Uani 1 d . .
H9A H 0.3677(6) -0.0532(5) 0.7404(5) 0.053(4) Uiso 1 calc R .
H9B H 0.4776(6) -0.0277(5) 0.6989(5) 0.053(4) Uiso 1 calc R .
C10 C 0.3029(6) -0.0380(5) 0.5961(5) 0.0300(13) Uani 1 d . .
O1 O 0.2208(4) 0.0124(3) 0.5696(3) 0.0303(9) Uani 1 d . .
N5 N 0.3074(6) -0.1148(5) 0.5363(4) 0.0394(13) Uani 1 d . .
H5 H 0.3665(6) -0.1461(5) 0.5577(4) 0.053(4) Uiso 1 calc R .
C11 C 0.2175(8) -0.1498(6) 0.4359(5) 0.048(2) Uani 1 d . .
H11A H 0.2416(28) -0.2036(28) 0.4047(12) 0.053(4) Uiso 1 calc R .
H11B H 0.2185(34) -0.0916(11) 0.4008(11) 0.053(4) Uiso 1 calc R .
H11C H 0.1334(11) -0.1773(35) 0.4361(5) 0.053(4) Uiso 1 calc R .
C12 C 0.2676(6) 0.2209(5) 0.4852(5) 0.0331(14) Uani 1 d . .
H12A H 0.2619(6) 0.1525(5) 0.4529(5) 0.053(4) Uiso 1 calc R .
H12B H 0.3035(6) 0.2737(5) 0.4528(5) 0.053(4) Uiso 1 calc R .
C13 C 0.1358(6) 0.2283(5) 0.4764(5) 0.0305(13) Uani 1 d . .
O2 O 0.0922(4) 0.1992(3) 0.5406(3) 0.0293(9) Uani 1 d . .
N6 N 0.0698(6) 0.2626(5) 0.3991(4) 0.0408(13) Uani 1 d . .
H6 H 0.1052(6) 0.2824(5) 0.3582(4) 0.053(4) Uiso 1 calc R .
C14 C -0.0610(8) 0.2685(8) 0.3796(7) 0.062(2) Uani 1 d . .
H14A H -0.1170(10) 0.1988(8) 0.3624(34) 0.053(4) Uiso 1 calc R .
H14B H -0.0860(18) 0.3066(34) 0.3265(25) 0.053(4) Uiso 1 calc R .
H14C H -0.0659(12) 0.3039(34) 0.4370(13) 0.053(4) Uiso 1 calc R .
C15 C 0.1504(6) 0.3874(5) 0.7173(5) 0.0338(14) Uani 1 d . .
H15A H 0.0999(6) 0.3875(5) 0.6496(5) 0.053(4) Uiso 1 calc R .
H15B H 0.1722(6) 0.4576(5) 0.7533(5) 0.053(4) Uiso 1 calc R .
C16 C 0.0740(6) 0.3097(5) 0.7605(5) 0.0311(13) Uani 1 d . .
O3 O 0.0763(4) 0.2153(3) 0.7504(3) 0.0320(9) Uani 1 d . .
N7 N 0.0040(5) 0.3441(4) 0.8028(4) 0.0389(13) Uani 1 d . .
H7 H 0.0078(5) 0.4099(4) 0.8085(4) 0.053(4) Uiso 1 calc R .
C17 C -0.0792(8) 0.2763(6) 0.8405(7) 0.052(2) Uani 1 d . .
H17A H -0.1629(14) 0.2869(28) 0.8151(28) 0.053(4) Uiso 1 calc R .
H17B H -0.0466(26) 0.2926(27) 0.9106(7) 0.053(4) Uiso 1 calc R .
H17C H -0.0835(38) 0.2044(7) 0.8208(31) 0.053(4) Uiso 1 calc R .
C18 C 0.2861(7) 0.1601(5) 0.9311(5) 0.041(2) Uani 1 d . .
H18A H 0.2214(7) 0.1904(5) 0.9410(5) 0.053(4) Uiso 1 calc R .
H18B H 0.3500(7) 0.1628(5) 0.9947(5) 0.053(4) Uiso 1 calc R .
C19 C 0.2260(6) 0.0469(5) 0.8814(5) 0.0329(14) Uani 1 d . .
O4 O 0.1959(4) 0.0230(3) 0.7922(3) 0.0327(9) Uani 1 d . .
N8 N 0.2053(7) -0.0208(5) 0.9384(4) 0.0464(15) Uani 1 d . .
H8 H 0.2326(7) 0.0012(5) 1.0003(4) 0.053(4) Uiso 1 calc R .
C20 C 0.1384(10) -0.1311(6) 0.9025(7) 0.061(2) Uani 1 d . .
H20A H 0.1250(42) -0.1641(11) 0.9554(10) 0.053(4) Uiso 1 calc R .
H20B H 0.1885(23) -0.1649(10) 0.8765(33) 0.053(4) Uiso 1 calc R .
H20C H 0.0576(22) -0.1370(6) 0.8520(25) 0.053(4) Uiso 1 calc R .
Cl1 Cl 0.5964(2) 0.26517(13) 0.19175(12) 0.0389(4) Uani 1 d . .
O11 O 0.4876(6) 0.3039(6) 0.1499(5) 0.066(2) Uani 1 d . .
O12 O 0.6132(8) 0.2521(6) 0.2887(4) 0.077(2) Uani 1 d . .
O13 O 0.5801(9) 0.1674(5) 0.1354(5) 0.081(2) Uani 1 d . .
O14 O 0.7037(7) 0.3394(7) 0.1880(8) 0.110(3) Uani 1 d . .
Cl2 Cl 0.7467(2) 0.42501(15) 0.56284(14) 0.0488(4) Uani 1 d . .
O21 O 0.6860(7) 0.5079(5) 0.5480(5) 0.072(2) Uani 1 d . .
O22 O 0.6649(8) 0.3348(5) 0.4936(5) 0.084(2) Uani 1 d . .
O23 O 0.7606(10) 0.4014(7) 0.6564(5) 0.103(3) Uani 1 d . .
O24 O 0.8601(10) 0.4531(9) 0.5509(11) 0.154(5) Uani 1 d . .
Cl3 Cl 0.2478(2) 0.48959(15) 0.07340(13) 0.0431(4) Uani 1 d . .
O31 O 0.2134(8) 0.3763(5) 0.0523(5) 0.073(2) Uani 1 d . .
O32 O 0.3093(6) 0.5309(5) 0.0100(5) 0.067(2) Uani 1 d . .
O33 O 0.1334(7) 0.5197(7) 0.0560(7) 0.094(3) Uani 1 d . .
O34 O 0.3290(7) 0.5195(8) 0.1723(5) 0.097(3) Uani 1 d . .
Cl4 Cl 0.2188(2) 0.0508(2) 0.2120(2) 0.0603(6) Uani 1 d . .
O41 O 0.2486(9) -0.0269(7) 0.1629(7) 0.104(3) Uani 1 d . .
O42 O 0.1094(9) 0.0179(10) 0.2311(8) 0.127(4) Uani 1 d . .
O43 O 0.2105(11) 0.1288(7) 0.1520(10) 0.138(4) Uani 1 d . .
O44 O 0.3219(12) 0.0854(14) 0.3043(8) 0.179(7) Uani 1 d . .
Na1 Na 0.3117(3) 0.3108(3) 0.2012(2) 0.0521(7) Uani 1 d . .
O6 O 0.1458(5) 0.3550(5) 0.2484(4) 0.0506(13) Uani 1 d . .
O7 O 0.4408(6) 0.3752(6) 0.3583(5) 0.067(2) Uani 1 d . .
O8 O 0.9302(6) 0.4107(5) 0.1370(5) 0.071(2) Uani 1 d . .

loop_
_atom_type_symbol
_atom_type_description
_atom_type_scat_dispersion_real
_atom_type_scat_dispersion_imag
_atom_type_scat_source
C C 0.0033 0.0016 'International Tables Vol C Tables 4.2.6.8 and 6.1.1.4'
H H 0.0000 0.0000 'International Tables Vol C Tables 4.2.6.8 and 6.1.1.4'
N N 0.0061 0.0033 'International Tables Vol C Tables 4.2.6.8 and 6.1.1.4'
O O 0.0106 0.0060 'International Tables Vol C Tables 4.2.6.8 and 6.1.1.4'
Gd Gd -0.1653 3.9035 'International Tables Vol C Tables 4.2.6.8 and 6.1.1.4'
Na Na 0.0362 0.0249 'International Tables Vol C Tables 4.2.6.8 and 6.1.1.4'
Cl Cl 0.1484 0.1585 'International Tables Vol C Tables 4.2.6.8 and 6.1.1.4'

loop_
_geom_angle_atom_site_label_1
_geom_angle_atom_site_label_2
_geom_angle_atom_site_label_3
_geom_angle
_geom_angle_site_symmetry_1
_geom_angle_site_symmetry_3
_geom_angle_publ_flag
O2 Gd1 O3 84.1(2) . . ?
O2 Gd1 O4 142.3(2) . . ?
O3 Gd1 O4 83.7(2) . . ?
O2 Gd1 O1 81.8(2) . . ?
O3 Gd1 O1 145.14(15) . . ?
O4 Gd1 O1 88.3(2) . . ?
O2 Gd1 O5 73.4(2) . . ?
O3 Gd1 O5 74.1(2) . . ?
O4 Gd1 O5 69.0(2) . . ?
O1 Gd1 O5 71.3(2) . . ?
O2 Gd1 N4 142.5(2) . . ?
O3 Gd1 N4 74.0(2) . . ?
O4 Gd1 N4 65.7(2) . . ?
O1 Gd1 N4 132.3(2) . . ?
O5 Gd1 N4 126.5(2) . . ?
O2 Gd1 N1 131.1(2) . . ?
O3 Gd1 N1 142.4(2) . . ?
O4 Gd1 N1 74.5(2) . . ?
O1 Gd1 N1 65.4(2) . . ?
O5 Gd1 N1 123.1(2) . . ?
N4 Gd1 N1 69.2(2) . . ?
O2 Gd1 N3 74.9(2) . . ?
O3 Gd1 N3 66.1(2) . . ?
O4 Gd1 N3 130.4(2) . . ?
O1 Gd1 N3 138.3(2) . . ?
O5 Gd1 N3 130.9(2) . . ?
N4 Gd1 N3 68.5(2) . . ?
N1 Gd1 N3 106.0(2) . . ?
O2 Gd1 N2 66.7(2) . . ?
O3 Gd1 N2 130.7(2) . . ?
O4 Gd1 N2 142.6(2) . . ?
O1 Gd1 N2 70.9(2) . . ?
O5 Gd1 N2 127.8(2) . . ?
N4 Gd1 N2 105.6(2) . . ?
N1 Gd1 N2 68.6(2) . . ?
N3 Gd1 N2 68.3(2) . . ?
C9 N1 C1 111.5(5) . . ?
C9 N1 C8 107.9(5) . . ?
C1 N1 C8 109.1(5) . . ?
C9 N1 Gd1 106.7(4) . . ?
C1 N1 Gd1 111.1(4) . . ?
C8 N1 Gd1 110.4(4) . . ?
N1 C1 C2 114.3(5) . . ?
N2 C2 C1 111.0(5) . . ?
C12 N2 C2 109.1(5) . . ?
C12 N2 C3 110.0(5) . . ?
C2 N2 C3 109.0(5) . . ?
C12 N2 Gd1 107.0(3) . . ?
C2 N2 Gd1 111.1(4) . . ?
C3 N2 Gd1 110.6(4) . . ?
N2 C3 C4 113.2(5) . . ?
N3 C4 C3 111.3(5) . . ?
C15 N3 C4 108.6(5) . . ?
C15 N3 C5 110.3(5) . . ?
C4 N3 C5 107.9(5) . . ?
C15 N3 Gd1 107.5(3) . . ?
C4 N3 Gd1 111.4(4) . . ?
C5 N3 Gd1 111.0(4) . . ?
N3 C5 C6 113.0(5) . . ?
C5 C6 N4 111.7(5) . . ?
C18 N4 C7 110.0(5) . . ?
C18 N4 C6 107.9(5) . . ?
C7 N4 C6 107.6(5) . . ?
C18 N4 Gd1 108.7(4) . . ?
C7 N4 Gd1 111.0(4) . . ?
C6 N4 Gd1 111.5(4) . . ?
N4 C7 C8 112.7(5) . . ?
C7 C8 N1 111.4(5) . . ?
N1 C9 C10 111.3(5) . . ?
O1 C10 N5 121.8(6) . . ?
O1 C10 C9 120.0(6) . . ?
N5 C10 C9 118.2(5) . . ?
C10 O1 Gd1 120.5(4) . . ?
C10 N5 C11 123.6(6) . . ?
N2 C12 C13 111.0(5) . . ?
O2 C13 N6 122.8(6) . . ?
O2 C13 C12 119.5(5) . . ?
N6 C13 C12 117.7(6) . . ?
C13 O2 Gd1 124.3(4) . . ?
C13 N6 C14 123.0(6) . . ?
N3 C15 C16 109.4(5) . . ?
O3 C16 N7 123.0(6) . . ?
O3 C16 C15 119.1(5) . . ?
N7 C16 C15 117.8(6) . . ?
C16 O3 Gd1 125.0(4) . . ?
C16 N7 C17 122.9(6) . . ?
N4 C18 C19 110.8(5) . . ?
O4 C19 N8 123.6(7) . . ?
O4 C19 C18 120.7(6) . . ?
N8 C19 C18 115.7(6) . . ?
C19 O4 Gd1 123.2(4) . . ?
C19 N8 C20 123.5(7) . . ?
O12 Cl1 O14 110.6(6) . . ?
O12 Cl1 O13 109.8(4) . . ?
O14 Cl1 O13 109.1(6) . . ?
O12 Cl1 O11 110.5(4) . . ?
O14 Cl1 O11 107.4(5) . . ?
O13 Cl1 O11 109.5(5) . . ?
Cl1 O11 Na1 131.2(4) . . ?
O24 Cl2 O23 112.0(8) . . ?
O24 Cl2 O22 110.3(7) . . ?
O23 Cl2 O22 107.9(5) . . ?
O24 Cl2 O21 110.1(6) . . ?
O23 Cl2 O21 108.3(5) . . ?
O22 Cl2 O21 108.0(4) . . ?
O34 Cl3 O33 111.5(5) . . ?
O34 Cl3 O32 111.6(4) . . ?
O33 Cl3 O32 110.4(5) . . ?
O34 Cl3 O31 107.2(5) . . ?
O33 Cl3 O31 107.0(5) . . ?
O32 Cl3 O31 109.0(4) . . ?
O34 Cl3 Na1 61.2(4) . . ?
O33 Cl3 Na1 121.7(4) . . ?
O32 Cl3 Na1 126.4(3) . . ?
O31 Cl3 Na1 46.1(3) . . ?
Cl3 O31 Na1 108.5(4) . . ?
Cl3 O34 Na1 92.7(5) . . ?
O42 Cl4 O41 114.7(7) . . ?
O42 Cl4 O43 111.6(6) . . ?
O41 Cl4 O43 104.7(7) . . ?
O42 Cl4 O44 107.2(7) . . ?
O41 Cl4 O44 105.8(7) . . ?
O43 Cl4 O44 112.8(9) . . ?
Cl4 O43 Na1 126.8(8) . . ?
O7 Na1 O43 120.4(4) . . ?
O7 Na1 O11 93.0(3) . . ?
O43 Na1 O11 94.8(3) . . ?
O7 Na1 O6 85.7(2) . . ?
O43 Na1 O6 96.0(3) . . ?
O11 Na1 O6 168.2(3) . . ?
O7 Na1 O31 138.6(3) . . ?
O43 Na1 O31 100.5(4) . . ?
O11 Na1 O31 89.1(3) . . ?
O6 Na1 O31 84.2(2) . . ?
O7 Na1 O34 87.1(3) . . ?
O43 Na1 O34 151.0(4) . . ?
O11 Na1 O34 92.4(3) . . ?
O6 Na1 O34 75.8(2) . . ?
O31 Na1 O34 51.5(2) . . ?
O7 Na1 Cl3 113.2(2) . . ?
O43 Na1 Cl3 125.5(3) . . ?
O11 Na1 Cl3 91.3(2) . . ?
O6 Na1 Cl3 78.5(2) . . ?
O31 Na1 Cl3 25.4(2) . . ?
O34 Na1 Cl3 26.13(15) . . ?

loop_
_geom_bond_atom_site_label_1
_geom_bond_atom_site_label_2
_geom_bond_distance
_geom_bond_site_symmetry_2
_geom_bond_publ_flag
Gd1 O2 2.351(5) . ?
Gd1 O3 2.351(4) . ?
Gd1 O4 2.393(5) . ?
Gd1 O1 2.455(5) . ?
Gd1 O5 2.461(5) . ?
Gd1 N4 2.621(6) . ?
Gd1 N1 2.626(5) . ?
Gd1 N3 2.648(5) . ?
Gd1 N2 2.649(5) . ?
N1 C9 1.462(8) . ?
N1 C1 1.484(8) . ?
N1 C8 1.511(8) . ?
C1 C2 1.514(9) . ?
C2 N2 1.495(8) . ?
N2 C12 1.480(8) . ?
N2 C3 1.496(8) . ?
C3 C4 1.511(9) . ?
C4 N3 1.489(8) . ?
N3 C15 1.488(8) . ?
N3 C5 1.490(8) . ?
C5 C6 1.492(9) . ?
C6 N4 1.518(8) . ?
N4 C18 1.477(9) . ?
N4 C7 1.500(8) . ?
C7 C8 1.510(10) . ?
C9 C10 1.505(9) . ?
C10 O1 1.254(7) . ?
C10 N5 1.316(8) . ?
N5 C11 1.458(9) . ?
C12 C13 1.511(9) . ?
C13 O2 1.257(8) . ?
C13 N6 1.315(8) . ?
N6 C14 1.462(10) . ?
C15 C16 1.520(9) . ?
C16 O3 1.256(7) . ?
C16 N7 1.309(8) . ?
N7 C17 1.444(9) . ?
C18 C19 1.514(10) . ?
C19 O4 1.235(8) . ?
C19 N8 1.310(9) . ?
N8 C20 1.455(10) . ?
Cl1 O12 1.403(6) . ?
Cl1 O14 1.420(7) . ?
Cl1 O13 1.423(7) . ?
Cl1 O11 1.428(6) . ?
O11 Na1 2.413(7) . ?
Cl2 O24 1.353(9) . ?
Cl2 O23 1.398(8) . ?
Cl2 O22 1.422(7) . ?
Cl2 O21 1.424(6) . ?
Cl3 O34 1.409(7) . ?
Cl3 O33 1.414(7) . ?
Cl3 O32 1.423(6) . ?
Cl3 O31 1.445(7) . ?
Cl3 Na1 3.196(5) . ?
O31 Na1 2.429(8) . ?
O34 Na1 2.803(11) . ?
Cl4 O42 1.371(8) . ?
Cl4 O41 1.384(8) . ?
Cl4 O43 1.407(9) . ?
Cl4 O44 1.431(12) . ?
O43 Na1 2.369(11) . ?
Na1 O7 2.261(8) . ?
Na1 O6 2.416(6) . ?
